data_4127176
loop_
_publ_author_name
'Dong, Zhaowen'
'Bedbur, Katja'
'Schmidtmann, Marc'
'M\"uller, Thomas'

_publ_section_title
;
 Hafnocene-based Bicyclo[2.1.1]hexene Germylenes - Formation, Reactivity
 and Structural Flexibility.
;
_journal_name_full 'Journal of the American Chemical Society'
_journal_paper_doi 10.1021/jacs.7b13536
_journal_year 2018
_chemical_formula_structural '(C7H13N2)2 [GeC4(CH3)2(Si(CH3)3)2Hf(C5H5)(C5H4)] C5H5 *O(C2H5)2'
_chemical_formula_sum 'C45 H74 Ge Hf N4 O Si2'
_chemical_formula_weight 994.34
_space_group_crystal_system triclinic
_space_group_IT_number 2
_space_group_name_Hall '-P 1'
_space_group_name_H-M_alt 'P -1'
_symmetry_space_group_name_Hall '-P 1'
_symmetry_space_group_name_H-M 'P -1'
_atom_sites_solution_hydrogens difmap
_atom_sites_solution_primary direct
_atom_sites_solution_secondary difmap
_audit_creation_method SHELXL-2014/7
_cell_angle_alpha 67.6273(15)
_cell_angle_beta 86.9563(15)
_cell_angle_gamma 74.1423(16)
_cell_formula_units_Z 2
_cell_length_a 11.6097(4)
_cell_length_b 13.4515(5)
_cell_length_c 17.1380(5)
_cell_measurement_reflns_used 9479
_cell_measurement_temperature 100(2)
_cell_measurement_theta_max 26.41
_cell_measurement_theta_min 2.29
_cell_volume 2376.85(14)
_computing_cell_refinement 'Bruker SAINT V8.34A'
_computing_data_collection 'Bruker APEX2'
_computing_data_reduction 'Bruker SAINT V8.34A'
_computing_structure_refinement 'SHELXL-2014/7 (Sheldrick, 2014)'
_computing_structure_solution 'SHELXS-2013/1 (Sheldrick, 2013)'
_diffrn_ambient_temperature 100(2)
_diffrn_measured_fraction_theta_full 1.000
_diffrn_measured_fraction_theta_max 1.000
_diffrn_measurement_device_type 'Bruker APEX-II CCD'
_diffrn_measurement_method '\f and \w scans'
_diffrn_radiation_type MoK\a
_diffrn_radiation_wavelength 0.71073
_diffrn_reflns_av_R_equivalents 0.0570
_diffrn_reflns_av_unetI/netI 0.0456
_diffrn_reflns_Laue_measured_fraction_full 1.000
_diffrn_reflns_Laue_measured_fraction_max 1.000
_diffrn_reflns_limit_h_max 16
_diffrn_reflns_limit_h_min -16
_diffrn_reflns_limit_k_max 18
_diffrn_reflns_limit_k_min -18
_diffrn_reflns_limit_l_max 24
_diffrn_reflns_limit_l_min -24
_diffrn_reflns_number 85298
_diffrn_reflns_point_group_measured_fraction_full 1.000
_diffrn_reflns_point_group_measured_fraction_max 1.000
_diffrn_reflns_theta_full 25.242
_diffrn_reflns_theta_max 30.034
_diffrn_reflns_theta_min 1.287
_diffrn_source 'sealed tube'
_exptl_absorpt_coefficient_mu 2.901
_exptl_absorpt_correction_T_max 0.8626
_exptl_absorpt_correction_T_min 0.5786
_exptl_absorpt_correction_type numerical
_exptl_absorpt_process_details 'SADABS-2014/5 (Sheldrick)'
_exptl_crystal_colour orange
_exptl_crystal_density_diffrn 1.389
_exptl_crystal_description block
_exptl_crystal_F_000 1024
_exptl_crystal_size_max 0.220
_exptl_crystal_size_mid 0.180
_exptl_crystal_size_min 0.060
_refine_diff_density_max 5.712
_refine_diff_density_min -1.088
_refine_diff_density_rms 0.139
_refine_ls_extinction_method none
_refine_ls_goodness_of_fit_ref 1.054
_refine_ls_hydrogen_treatment constr
_refine_ls_matrix_type full
_refine_ls_number_parameters 499
_refine_ls_number_reflns 13912
_refine_ls_number_restraints 0
_refine_ls_restrained_S_all 1.054
_refine_ls_R_factor_all 0.0624
_refine_ls_R_factor_gt 0.0437
_refine_ls_shift/su_max 0.001
_refine_ls_shift/su_mean 0.000
_refine_ls_structure_factor_coef Fsqd
_refine_ls_weighting_details 'w=1/[\s^2^(Fo^2^)+(0.0500P)^2^+4.0000P] where P=(Fo^2^+2Fc^2^)/3'
_refine_ls_weighting_scheme calc
_refine_ls_wR_factor_gt 0.0978
_refine_ls_wR_factor_ref 0.1057
_reflns_Friedel_coverage 0.000
_reflns_number_gt 11199
_reflns_number_total 13912
_reflns_threshold_expression 'I > 2\s(I)'
_cod_data_source_file ja7b13536_si_003.cif
_cod_data_source_block dzw77
_cod_original_cell_volume 2376.86(14)
_cod_database_code 4127176
_shelx_shelxl_version_number 2014/7
_shelx_space_group_comment
;
The symmetry employed for this shelxl refinement is uniquely defined
by the following loop, which should always be used as a source of
symmetry information in preference to the above space-group names.
They are only intended as comments.
;
_shelx_estimated_absorpt_t_min 0.568
_shelx_estimated_absorpt_t_max 0.845
_exptl_absorpt_special_details
;
 numerical absorption correction followed by correction based on
 symmetry-related measurements (multi-scan)
;

loop_
_space_group_symop_operation_xyz
'x, y, z'
'-x, -y, -z'

loop_
_atom_site_label
_atom_site_type_symbol
_atom_site_fract_x
_atom_site_fract_y
_atom_site_fract_z
_atom_site_U_iso_or_equiv
_atom_site_adp_type
_atom_site_occupancy
_atom_site_site_symmetry_order
_atom_site_calc_flag
_atom_site_refinement_flags_posn
_atom_site_refinement_flags_adp
_atom_site_refinement_flags_occupancy
_atom_site_disorder_assembly
_atom_site_disorder_group
Hf1 Hf 0.45017(2) 0.64462(2) 0.76757(2) 0.02385(5) Uani 1 1 d . . . . .
Ge1 Ge 0.22029(3) 0.64666(4) 0.72936(2) 0.02606(9) Uani 1 1 d . . . . .
Si1 Si 0.35932(11) 0.37312(10) 0.82901(7) 0.0321(2) Uani 1 1 d . . . . .
Si2 Si 0.26252(10) 0.87268(10) 0.57265(7) 0.0303(2) Uani 1 1 d . . . . .
C1 C 0.3745(3) 0.5106(3) 0.7596(2) 0.0274(8) Uani 1 1 d . . . . .
C2 C 0.4322(4) 0.5316(4) 0.6785(2) 0.0297(8) Uani 1 1 d . . . . .
C3 C 0.4110(3) 0.6420(4) 0.6221(2) 0.0289(8) Uani 1 1 d . . . . .
C4 C 0.3332(3) 0.7302(3) 0.6473(2) 0.0267(8) Uani 1 1 d . . . . .
C5 C 0.5182(4) 0.4347(4) 0.6611(3) 0.0399(10) Uani 1 1 d . . . . .
H5A H 0.5488 0.4631 0.6048 0.060 Uiso 1 1 calc R U . . .
H5B H 0.4755 0.3800 0.6637 0.060 Uiso 1 1 calc R U . . .
H5C H 0.5853 0.3988 0.7037 0.060 Uiso 1 1 calc R U . . .
C6 C 0.4730(4) 0.6741(4) 0.5394(3) 0.0390(10) Uani 1 1 d . . . . .
H6A H 0.5023 0.7388 0.5317 0.059 Uiso 1 1 calc R U . . .
H6B H 0.4159 0.6930 0.4924 0.059 Uiso 1 1 calc R U . . .
H6C H 0.5407 0.6110 0.5408 0.059 Uiso 1 1 calc R U . . .
C7 C 0.2431(5) 0.3825(4) 0.9098(3) 0.0473(12) Uani 1 1 d . . . . .
H7A H 0.2824 0.3745 0.9619 0.071 Uiso 1 1 calc R U . . .
H7B H 0.2040 0.3226 0.9220 0.071 Uiso 1 1 calc R U . . .
H7C H 0.1830 0.4551 0.8873 0.071 Uiso 1 1 calc R U . . .
C8 C 0.5047(4) 0.2749(4) 0.8875(3) 0.0432(11) Uani 1 1 d . . . . .
H8A H 0.5647 0.2647 0.8468 0.065 Uiso 1 1 calc R U . . .
H8B H 0.4917 0.2025 0.9229 0.065 Uiso 1 1 calc R U . . .
H8C H 0.5332 0.3064 0.9233 0.065 Uiso 1 1 calc R U . . .
C9 C 0.3014(5) 0.3011(5) 0.7708(4) 0.0483(12) Uani 1 1 d . . . . .
H9A H 0.2254 0.3499 0.7398 0.072 Uiso 1 1 calc R U . . .
H9B H 0.2885 0.2311 0.8114 0.072 Uiso 1 1 calc R U . . .
H9C H 0.3601 0.2849 0.7310 0.072 Uiso 1 1 calc R U . . .
C10 C 0.1264(7) 0.9420(6) 0.6140(4) 0.104(3) Uani 1 1 d . . . . .
H10A H 0.0827 0.8873 0.6450 0.156 Uiso 1 1 calc R U . . .
H10B H 0.0748 1.0025 0.5668 0.156 Uiso 1 1 calc R U . . .
H10C H 0.1501 0.9729 0.6521 0.156 Uiso 1 1 calc R U . . .
C11 C 0.3611(6) 0.9666(6) 0.5421(6) 0.102(3) Uani 1 1 d . . . . .
H11A H 0.3780 0.9829 0.5908 0.153 Uiso 1 1 calc R U . . .
H11B H 0.3212 1.0365 0.4959 0.153 Uiso 1 1 calc R U . . .
H11C H 0.4365 0.9304 0.5235 0.153 Uiso 1 1 calc R U . . .
C12 C 0.2015(8) 0.8749(6) 0.4734(4) 0.089(3) Uani 1 1 d . . . . .
H12A H 0.2678 0.8477 0.4423 0.134 Uiso 1 1 calc R U . . .
H12B H 0.1572 0.9516 0.4383 0.134 Uiso 1 1 calc R U . . .
H12C H 0.1475 0.8266 0.4874 0.134 Uiso 1 1 calc R U . . .
C13 C 0.2653(3) 0.6889(4) 0.8230(3) 0.0308(9) Uani 1 1 d . . . . .
C14 C 0.3029(4) 0.7877(4) 0.8061(3) 0.0362(10) Uani 1 1 d . . . . .
H14 H 0.2713 0.8575 0.7610 0.043 Uiso 1 1 calc R U . . .
C15 C 0.3934(5) 0.7655(5) 0.8661(3) 0.0479(12) Uani 1 1 d . . . . .
H15 H 0.4335 0.8173 0.8684 0.057 Uiso 1 1 calc R U . . .
C16 C 0.4147(4) 0.6537(5) 0.9222(3) 0.0452(12) Uani 1 1 d . . . . .
H16 H 0.4714 0.6165 0.9692 0.054 Uiso 1 1 calc R U . . .
C17 C 0.3377(4) 0.6069(4) 0.8968(3) 0.0353(9) Uani 1 1 d . . . . .
H17 H 0.3337 0.5320 0.9241 0.042 Uiso 1 1 calc R U . . .
C18 C 0.6611(4) 0.5875(4) 0.8397(3) 0.0383(10) Uani 1 1 d . . . . .
H18 H 0.6690 0.5590 0.8996 0.046 Uiso 1 1 calc R U . . .
C19 C 0.6679(4) 0.5252(4) 0.7896(3) 0.0365(10) Uani 1 1 d . . . . .
H19 H 0.6802 0.4466 0.8096 0.044 Uiso 1 1 calc R U . . .
C20 C 0.6532(4) 0.5993(4) 0.7038(3) 0.0391(10) Uani 1 1 d . . . . .
H20 H 0.6563 0.5794 0.6560 0.047 Uiso 1 1 calc R U . . .
C21 C 0.6332(4) 0.7081(4) 0.7024(3) 0.0447(12) Uani 1 1 d . . . . .
H21 H 0.6176 0.7749 0.6531 0.054 Uiso 1 1 calc R U . . .
C22 C 0.6401(4) 0.7017(5) 0.7842(4) 0.0481(13) Uani 1 1 d . . . . .
H22 H 0.6321 0.7629 0.8009 0.058 Uiso 1 1 calc R U . . .
N1 N 0.0675(3) 0.8628(3) 0.9235(2) 0.0272(7) Uani 1 1 d . . . . .
N2 N -0.0447(3) 0.8546(3) 0.8318(2) 0.0280(7) Uani 1 1 d . . . . .
C23 C 0.0060(4) 0.9210(3) 0.8491(2) 0.0308(9) Uani 1 1 d . . . . .
H23 H -0.0003 0.9970 0.8147 0.037 Uiso 1 1 calc R U . . .
C24 C 0.0556(4) 0.7547(3) 0.9545(2) 0.0285(8) Uani 1 1 d . . . . .
C25 C -0.0151(4) 0.7491(3) 0.8973(2) 0.0269(8) Uani 1 1 d . . . . .
C26 C 0.1413(4) 0.9059(4) 0.9625(3) 0.0390(10) Uani 1 1 d . . . . .
H26A H 0.1145 0.8988 1.0191 0.059 Uiso 1 1 calc R U . . .
H26B H 0.1332 0.9848 0.9278 0.059 Uiso 1 1 calc R U . . .
H26C H 0.2254 0.8630 0.9668 0.059 Uiso 1 1 calc R U . . .
C27 C 0.1205(4) 0.6669(4) 1.0341(3) 0.0348(9) Uani 1 1 d . . . . .
H27A H 0.2071 0.6537 1.0280 0.052 Uiso 1 1 calc R U . . .
H27B H 0.0984 0.5975 1.0458 0.052 Uiso 1 1 calc R U . . .
H27C H 0.0985 0.6919 1.0810 0.052 Uiso 1 1 calc R U . . .
C28 C -0.0542(4) 0.6548(4) 0.8933(3) 0.0362(9) Uani 1 1 d . . . . .
H28A H -0.1404 0.6794 0.8781 0.054 Uiso 1 1 calc R U . . .
H28B H -0.0377 0.5928 0.9486 0.054 Uiso 1 1 calc R U . . .
H28C H -0.0103 0.6299 0.8507 0.054 Uiso 1 1 calc R U . . .
C29 C -0.1195(4) 0.8859(4) 0.7556(3) 0.0384(10) Uani 1 1 d . . . . .
H29A H -0.0829 0.8376 0.7250 0.058 Uiso 1 1 calc R U . . .
H29B H -0.1261 0.9640 0.7192 0.058 Uiso 1 1 calc R U . . .
H29C H -0.1996 0.8772 0.7714 0.058 Uiso 1 1 calc R U . . .
N3 N 0.8466(3) 0.4906(3) 0.5525(2) 0.0301(7) Uani 1 1 d . . . . .
N4 N 0.9205(3) 0.5182(3) 0.6525(2) 0.0246(6) Uani 1 1 d . . . . .
C30 C 0.8935(3) 0.4414(3) 0.6321(2) 0.0275(8) Uani 1 1 d . . . . .
H30 H 0.9053 0.3649 0.6677 0.033 Uiso 1 1 calc R U . . .
C31 C 0.8438(3) 0.6031(4) 0.5217(2) 0.0308(9) Uani 1 1 d . . . . .
C32 C 0.8898(3) 0.6206(3) 0.5847(2) 0.0283(8) Uani 1 1 d . . . . .
C33 C 0.8063(4) 0.4337(4) 0.5059(3) 0.0404(10) Uani 1 1 d . . . . .
H33A H 0.8158 0.3553 0.5429 0.061 Uiso 1 1 calc R U . . .
H33B H 0.8544 0.4375 0.4567 0.061 Uiso 1 1 calc R U . . .
H33C H 0.7216 0.4703 0.4872 0.061 Uiso 1 1 calc R U . . .
C34 C 0.7932(4) 0.6815(5) 0.4353(3) 0.0456(12) Uani 1 1 d . . . . .
H34A H 0.8412 0.6584 0.3933 0.068 Uiso 1 1 calc R U . . .
H34B H 0.7948 0.7573 0.4272 0.068 Uiso 1 1 calc R U . . .
H34C H 0.7102 0.6806 0.4287 0.068 Uiso 1 1 calc R U . . .
C35 C 0.9063(4) 0.7236(4) 0.5896(3) 0.0369(10) Uani 1 1 d . . . . .
H35A H 0.8497 0.7464 0.6282 0.055 Uiso 1 1 calc R U . . .
H35B H 0.8915 0.7834 0.5332 0.055 Uiso 1 1 calc R U . . .
H35C H 0.9885 0.7090 0.6106 0.055 Uiso 1 1 calc R U . . .
C36 C 0.9640(4) 0.4997(4) 0.7369(3) 0.0314(9) Uani 1 1 d . . . . .
H36A H 0.9001 0.5379 0.7637 0.047 Uiso 1 1 calc R U . . .
H36B H 1.0334 0.5293 0.7322 0.047 Uiso 1 1 calc R U . . .
H36C H 0.9875 0.4193 0.7713 0.047 Uiso 1 1 calc R U . . .
C37 C 0.9654(4) 0.1678(3) 0.6872(3) 0.0330(9) Uani 1 1 d . . . . .
H37 H 0.9814 0.1535 0.6369 0.040 Uiso 1 1 calc R U . . .
C38 C 0.8525(4) 0.1879(4) 0.7218(3) 0.0331(9) Uani 1 1 d . . . . .
H38 H 0.7788 0.1893 0.6993 0.040 Uiso 1 1 calc R U . . .
C39 C 0.8689(4) 0.2054(4) 0.7958(3) 0.0338(9) Uani 1 1 d . . . . .
H39 H 0.8080 0.2208 0.8322 0.041 Uiso 1 1 calc R U . . .
C40 C 0.9910(4) 0.1962(3) 0.8065(3) 0.0318(9) Uani 1 1 d . . . . .
H40 H 1.0269 0.2045 0.8514 0.038 Uiso 1 1 calc R U . . .
C41 C 1.0504(4) 0.1728(3) 0.7405(3) 0.0317(9) Uani 1 1 d . . . . .
H41 H 1.1339 0.1621 0.7325 0.038 Uiso 1 1 calc R U . . .
O1A O 0.6130(8) 0.9388(7) 0.8353(5) 0.047(2) Uiso 0.600(12) 1 d . . P A 1
C42A C 0.5644(10) 1.0486(9) 0.7828(6) 0.059(3) Uiso 0.600(12) 1 d . . P A 1
H42A H 0.6248 1.0910 0.7734 0.071 Uiso 0.600(12) 1 calc R U P A 1
H42B H 0.4949 1.0839 0.8083 0.071 Uiso 0.600(12) 1 calc R U P A 1
C43B C 0.5233(18) 1.0484(17) 0.6962(13) 0.110(6) Uiso 0.600(12) 1 d . . P A 1
H43A H 0.4881 1.1255 0.6570 0.165 Uiso 0.600(12) 1 calc R U P A 1
H43B H 0.5929 1.0134 0.6715 0.165 Uiso 0.600(12) 1 calc R U P A 1
H43C H 0.4635 1.0063 0.7064 0.165 Uiso 0.600(12) 1 calc R U P A 1
C44A C 0.6119(9) 0.9170(8) 0.9235(6) 0.050(3) Uiso 0.600(12) 1 d . . P A 1
H44A H 0.6190 0.8366 0.9548 0.060 Uiso 0.600(12) 1 calc R U P A 1
H44B H 0.5333 0.9595 0.9351 0.060 Uiso 0.600(12) 1 calc R U P A 1
C45A C 0.7084(11) 0.9461(10) 0.9569(8) 0.052(3) Uiso 0.600(12) 1 d . . P A 1
H45A H 0.7008 0.9285 1.0176 0.078 Uiso 0.600(12) 1 calc R U P A 1
H45B H 0.7868 0.9029 0.9475 0.078 Uiso 0.600(12) 1 calc R U P A 1
H45C H 0.7010 1.0261 0.9277 0.078 Uiso 0.600(12) 1 calc R U P A 1
O1B O 0.5796(17) 0.9459(16) 0.8240(12) 0.086(6) Uiso 0.400(12) 1 d . . P A 2
C42B C 0.488(2) 1.0069(19) 0.7527(14) 0.091(7) Uiso 0.400(12) 1 d . . P A 2
H42C H 0.4142 1.0488 0.7699 0.110 Uiso 0.400(12) 1 calc R U P A 2
H42D H 0.4682 0.9550 0.7308 0.110 Uiso 0.400(12) 1 calc R U P A 2
C43A C 0.5480(16) 1.0843(15) 0.6885(11) 0.058(4) Uiso 0.400(12) 1 d . . P A 2
H43D H 0.4938 1.1290 0.6381 0.087 Uiso 0.400(12) 1 calc R U P A 2
H43E H 0.5680 1.1339 0.7120 0.087 Uiso 0.400(12) 1 calc R U P A 2
H43F H 0.6216 1.0408 0.6732 0.087 Uiso 0.400(12) 1 calc R U P A 2
C44B C 0.593(2) 1.0055(19) 0.8684(14) 0.092(7) Uiso 0.400(12) 1 d . . P A 2
H44C H 0.5142 1.0301 0.8906 0.111 Uiso 0.400(12) 1 calc R U P A 2
H44D H 0.6130 1.0735 0.8290 0.111 Uiso 0.400(12) 1 calc R U P A 2
C45B C 0.681(3) 0.951(2) 0.9378(17) 0.093(9) Uiso 0.400(12) 1 d . . P A 2
H45D H 0.6821 1.0031 0.9652 0.140 Uiso 0.400(12) 1 calc R U P A 2
H45E H 0.6609 0.8851 0.9788 0.140 Uiso 0.400(12) 1 calc R U P A 2
H45F H 0.7601 0.9287 0.9169 0.140 Uiso 0.400(12) 1 calc R U P A 2

loop_
_atom_site_aniso_label
_atom_site_aniso_U_11
_atom_site_aniso_U_22
_atom_site_aniso_U_33
_atom_site_aniso_U_23
_atom_site_aniso_U_13
_atom_site_aniso_U_12
Hf1 0.01427(7) 0.03331(9) 0.02298(8) -0.00872(6) 0.00034(5) -0.00773(6)
Ge1 0.01538(17) 0.0372(2) 0.02481(19) -0.00966(17) 0.00103(14) -0.00902(16)
Si1 0.0290(6) 0.0344(6) 0.0310(6) -0.0087(5) 0.0002(4) -0.0106(5)
Si2 0.0221(5) 0.0360(6) 0.0260(5) -0.0045(5) -0.0008(4) -0.0076(5)
C1 0.0225(17) 0.035(2) 0.0241(18) -0.0098(16) 0.0024(14) -0.0086(16)
C2 0.0287(19) 0.038(2) 0.0254(18) -0.0158(17) 0.0031(15) -0.0096(17)
C3 0.0233(18) 0.041(2) 0.0216(17) -0.0118(17) 0.0028(14) -0.0088(16)
C4 0.0166(16) 0.035(2) 0.0232(17) -0.0069(16) 0.0014(13) -0.0055(15)
C5 0.041(2) 0.042(3) 0.039(2) -0.021(2) 0.0101(19) -0.008(2)
C6 0.035(2) 0.049(3) 0.028(2) -0.0118(19) 0.0112(17) -0.009(2)
C7 0.049(3) 0.041(3) 0.047(3) -0.009(2) 0.018(2) -0.020(2)
C8 0.041(3) 0.039(3) 0.039(2) -0.006(2) -0.007(2) -0.005(2)
C9 0.041(3) 0.051(3) 0.058(3) -0.024(3) 0.000(2) -0.016(2)
C10 0.095(6) 0.064(4) 0.068(4) 0.013(3) 0.037(4) 0.049(4)
C11 0.060(4) 0.051(4) 0.152(8) 0.024(4) -0.043(5) -0.030(3)
C12 0.107(6) 0.068(4) 0.070(4) -0.026(4) -0.058(4) 0.021(4)
C13 0.0225(18) 0.043(2) 0.0272(19) -0.0150(18) 0.0086(15) -0.0077(17)
C14 0.033(2) 0.041(2) 0.040(2) -0.024(2) 0.0086(18) -0.0070(19)
C15 0.041(3) 0.065(4) 0.057(3) -0.041(3) 0.006(2) -0.019(2)
C16 0.040(3) 0.067(3) 0.036(2) -0.029(2) -0.002(2) -0.012(2)
C17 0.036(2) 0.047(3) 0.0247(19) -0.0154(18) 0.0056(17) -0.012(2)
C18 0.0207(19) 0.045(3) 0.047(3) -0.015(2) -0.0090(17) -0.0063(18)
C19 0.0188(18) 0.038(2) 0.048(3) -0.014(2) -0.0040(17) -0.0040(17)
C20 0.0162(17) 0.055(3) 0.042(2) -0.017(2) 0.0045(16) -0.0069(18)
C21 0.0188(19) 0.052(3) 0.053(3) -0.006(2) 0.0031(18) -0.0138(19)
C22 0.022(2) 0.050(3) 0.078(4) -0.027(3) -0.008(2) -0.012(2)
N1 0.0312(17) 0.0257(17) 0.0228(15) -0.0049(13) 0.0005(13) -0.0107(14)
N2 0.0278(16) 0.0284(17) 0.0240(15) -0.0043(13) 0.0041(13) -0.0108(14)
C23 0.036(2) 0.027(2) 0.0258(19) -0.0030(16) 0.0006(16) -0.0120(17)
C24 0.032(2) 0.028(2) 0.0233(18) -0.0086(16) 0.0098(15) -0.0078(16)
C25 0.0285(19) 0.0259(19) 0.0242(18) -0.0072(15) 0.0080(15) -0.0087(15)
C26 0.048(3) 0.042(3) 0.033(2) -0.014(2) -0.0039(19) -0.020(2)
C27 0.045(2) 0.026(2) 0.0260(19) -0.0054(16) 0.0008(17) -0.0038(18)
C28 0.039(2) 0.035(2) 0.040(2) -0.0144(19) 0.0059(19) -0.0182(19)
C29 0.037(2) 0.043(3) 0.034(2) -0.011(2) -0.0034(18) -0.015(2)
N3 0.0236(16) 0.038(2) 0.0285(17) -0.0135(15) 0.0044(13) -0.0076(14)
N4 0.0182(14) 0.0270(16) 0.0250(15) -0.0054(13) 0.0011(12) -0.0069(12)
C30 0.0239(18) 0.028(2) 0.0258(18) -0.0057(15) 0.0020(14) -0.0059(15)
C31 0.0229(18) 0.037(2) 0.0261(19) -0.0037(17) 0.0070(15) -0.0103(16)
C32 0.0193(17) 0.031(2) 0.0293(19) -0.0043(16) 0.0040(14) -0.0101(15)
C33 0.039(2) 0.052(3) 0.037(2) -0.023(2) 0.0033(19) -0.015(2)
C34 0.039(2) 0.057(3) 0.028(2) 0.000(2) 0.0005(18) -0.016(2)
C35 0.030(2) 0.028(2) 0.047(3) -0.0045(19) -0.0008(18) -0.0128(17)
C36 0.0270(19) 0.038(2) 0.030(2) -0.0094(17) -0.0036(15) -0.0147(17)
C37 0.046(2) 0.025(2) 0.0260(19) -0.0066(16) 0.0037(17) -0.0112(18)
C38 0.034(2) 0.032(2) 0.034(2) -0.0113(18) -0.0039(17) -0.0120(18)
C39 0.039(2) 0.032(2) 0.030(2) -0.0091(17) 0.0073(17) -0.0145(18)
C40 0.038(2) 0.026(2) 0.0255(19) -0.0025(16) -0.0040(16) -0.0103(17)
C41 0.030(2) 0.0217(19) 0.036(2) -0.0001(16) 0.0029(16) -0.0107(16)

loop_
_atom_type_symbol
_atom_type_description
_atom_type_scat_dispersion_real
_atom_type_scat_dispersion_imag
_atom_type_scat_source
C C 0.0033 0.0016 'International Tables Vol C Tables 4.2.6.8 and 6.1.1.4'
H H 0.0000 0.0000 'International Tables Vol C Tables 4.2.6.8 and 6.1.1.4'
N N 0.0061 0.0033 'International Tables Vol C Tables 4.2.6.8 and 6.1.1.4'
O O 0.0106 0.0060 'International Tables Vol C Tables 4.2.6.8 and 6.1.1.4'
Si Si 0.0817 0.0704 'International Tables Vol C Tables 4.2.6.8 and 6.1.1.4'
Ge Ge 0.1547 1.8001 'International Tables Vol C Tables 4.2.6.8 and 6.1.1.4'
Hf Hf -0.5830 6.1852 'International Tables Vol C Tables 4.2.6.8 and 6.1.1.4'

loop_
_geom_angle_atom_site_label_1
_geom_angle_atom_site_label_2
_geom_angle_atom_site_label_3
_geom_angle
C4 Hf1 C1 75.74(15)
C4 Hf1 C13 80.49(14)
C1 Hf1 C13 80.29(15)
C4 Hf1 C17 113.92(14)
C1 Hf1 C17 80.32(15)
C13 Hf1 C17 34.81(15)
C4 Hf1 C14 81.24(15)
C1 Hf1 C14 113.73(15)
C13 Hf1 C14 34.58(15)
C17 Hf1 C14 54.72(16)
C4 Hf1 C21 95.62(15)
C1 Hf1 C21 130.56(16)
C13 Hf1 C21 147.28(17)
C17 Hf1 C21 142.99(16)
C14 Hf1 C21 112.72(17)
C4 Hf1 C19 128.12(14)
C1 Hf1 C19 94.43(15)
C13 Hf1 C19 148.98(15)
C17 Hf1 C19 114.23(15)
C14 Hf1 C19 144.73(15)
C21 Hf1 C19 52.91(16)
C4 Hf1 C20 98.62(14)
C1 Hf1 C20 100.16(15)
C13 Hf1 C20 178.88(16)
C17 Hf1 C20 146.23(15)
C14 Hf1 C20 144.72(16)
C21 Hf1 C20 31.99(17)
C19 Hf1 C20 32.10(15)
C4 Hf1 C3 34.79(14)
C1 Hf1 C3 60.45(13)
C13 Hf1 C3 107.39(13)
C17 Hf1 C3 132.28(14)
C14 Hf1 C3 115.93(14)
C21 Hf1 C3 84.66(15)
C19 Hf1 C3 95.96(14)
C20 Hf1 C3 72.03(14)
C4 Hf1 C2 60.75(14)
C1 Hf1 C2 34.61(13)
C13 Hf1 C2 107.33(14)
C17 Hf1 C2 114.86(14)
C14 Hf1 C2 132.91(14)
C21 Hf1 C2 98.56(16)
C19 Hf1 C2 82.28(14)
C20 Hf1 C2 72.71(14)
C3 Hf1 C2 31.31(13)
C4 Hf1 C18 147.73(15)
C1 Hf1 C18 119.07(15)
C13 Hf1 C18 128.16(15)
C17 Hf1 C18 97.41(15)
C14 Hf1 C18 113.22(15)
C21 Hf1 C18 52.49(16)
C19 Hf1 C18 31.50(15)
C20 Hf1 C18 52.51(15)
C3 Hf1 C18 124.18(14)
C2 Hf1 C18 113.71(14)
C4 Hf1 C22 121.40(16)
C1 Hf1 C22 146.88(16)
C13 Hf1 C22 127.75(17)
C17 Hf1 C22 111.97(17)
C14 Hf1 C22 97.65(16)
C21 Hf1 C22 31.08(17)
C19 Hf1 C22 52.47(16)
C20 Hf1 C22 52.17(17)
C3 Hf1 C22 115.73(16)
C2 Hf1 C22 124.87(16)
C18 Hf1 C22 31.99(16)
C13 Ge1 C4 91.55(16)
C13 Ge1 C1 91.29(16)
C4 Ge1 C1 82.69(15)
C13 Ge1 Hf1 55.20(11)
C4 Ge1 Hf1 52.86(10)
C1 Ge1 Hf1 53.11(11)
C1 Si1 C9 112.9(2)
C1 Si1 C8 112.9(2)
C9 Si1 C8 107.2(2)
C1 Si1 C7 112.2(2)
C9 Si1 C7 102.9(2)
C8 Si1 C7 108.0(2)
C4 Si2 C11 114.7(2)
C4 Si2 C10 112.0(2)
C11 Si2 C10 107.2(4)
C4 Si2 C12 112.4(3)
C11 Si2 C12 107.4(4)
C10 Si2 C12 102.2(4)
C2 C1 Si1 123.5(3)
C2 C1 Ge1 102.6(3)
Si1 C1 Ge1 117.66(19)
C2 C1 Hf1 84.7(2)
Si1 C1 Hf1 138.2(2)
Ge1 C1 Hf1 78.87(14)
C3 C2 C1 117.5(4)
C3 C2 C5 122.4(4)
C1 C2 C5 120.0(4)
C3 C2 Hf1 74.0(2)
C1 C2 Hf1 60.7(2)
C5 C2 Hf1 134.0(3)
C2 C3 C4 118.3(3)
C2 C3 C6 121.9(4)
C4 C3 C6 119.7(4)
C2 C3 Hf1 74.7(2)
C4 C3 Hf1 60.51(19)
C6 C3 Hf1 133.3(3)
C3 C4 Si2 123.8(3)
C3 C4 Ge1 102.4(3)
Si2 C4 Ge1 116.52(18)
C3 C4 Hf1 84.7(2)
Si2 C4 Hf1 138.8(2)
Ge1 C4 Hf1 79.36(13)
C2 C5 H5A 109.5
C2 C5 H5B 109.5
H5A C5 H5B 109.5
C2 C5 H5C 109.5
H5A C5 H5C 109.5
H5B C5 H5C 109.5
C3 C6 H6A 109.5
C3 C6 H6B 109.5
H6A C6 H6B 109.5
C3 C6 H6C 109.5
H6A C6 H6C 109.5
H6B C6 H6C 109.5
Si1 C7 H7A 109.5
Si1 C7 H7B 109.5
H7A C7 H7B 109.5
Si1 C7 H7C 109.5
H7A C7 H7C 109.5
H7B C7 H7C 109.5
Si1 C8 H8A 109.5
Si1 C8 H8B 109.5
H8A C8 H8B 109.5
Si1 C8 H8C 109.5
H8A C8 H8C 109.5
H8B C8 H8C 109.5
Si1 C9 H9A 109.5
Si1 C9 H9B 109.5
H9A C9 H9B 109.5
Si1 C9 H9C 109.5
H9A C9 H9C 109.5
H9B C9 H9C 109.5
Si2 C10 H10A 109.5
Si2 C10 H10B 109.5
H10A C10 H10B 109.5
Si2 C10 H10C 109.5
H10A C10 H10C 109.5
H10B C10 H10C 109.5
Si2 C11 H11A 109.5
Si2 C11 H11B 109.5
H11A C11 H11B 109.5
Si2 C11 H11C 109.5
H11A C11 H11C 109.5
H11B C11 H11C 109.5
Si2 C12 H12A 109.5
Si2 C12 H12B 109.5
H12A C12 H12B 109.5
Si2 C12 H12C 109.5
H12A C12 H12C 109.5
H12B C12 H12C 109.5
C14 C13 C17 104.5(4)
C14 C13 Ge1 122.3(3)
C17 C13 Ge1 121.4(3)
C14 C13 Hf1 78.5(2)
C17 C13 Hf1 78.0(2)
Ge1 C13 Hf1 78.88(13)
C15 C14 C13 109.6(4)
C15 C14 Hf1 83.7(3)
C13 C14 Hf1 66.9(2)
C15 C14 H14 125.2
C13 C14 H14 125.2
Hf1 C14 H14 115.8
C14 C15 C16 108.2(4)
C14 C15 Hf1 65.3(2)
C16 C15 Hf1 74.9(3)
C14 C15 H15 125.9
C16 C15 H15 125.9
Hf1 C15 H15 125.3
C17 C16 C15 107.8(4)
C17 C16 Hf1 65.0(2)
C15 C16 Hf1 75.0(3)
C17 C16 H16 126.1
C15 C16 H16 126.1
Hf1 C16 H16 125.4
C16 C17 C13 109.9(4)
C16 C17 Hf1 84.2(3)
C13 C17 Hf1 67.1(2)
C16 C17 H17 125.0
C13 C17 H17 125.0
Hf1 C17 H17 115.2
C19 C18 C22 107.4(4)
C19 C18 Hf1 73.1(2)
C22 C18 Hf1 74.1(2)
C19 C18 H18 126.3
C22 C18 H18 126.3
Hf1 C18 H18 118.5
C18 C19 C20 108.2(4)
C18 C19 Hf1 75.4(2)
C20 C19 Hf1 74.2(2)
C18 C19 H19 125.9
C20 C19 H19 125.9
Hf1 C19 H19 116.5
C21 C20 C19 107.3(4)
C21 C20 Hf1 73.5(2)
C19 C20 Hf1 73.7(2)
C21 C20 H20 126.4
C19 C20 H20 126.4
Hf1 C20 H20 118.5
C22 C21 C20 108.7(5)
C22 C21 Hf1 75.9(3)
C20 C21 Hf1 74.5(2)
C22 C21 H21 125.6
C20 C21 H21 125.6
Hf1 C21 H21 116.0
C21 C22 C18 108.3(5)
C21 C22 Hf1 73.0(3)
C18 C22 Hf1 73.9(2)
C21 C22 H22 125.8
C18 C22 H22 125.8
Hf1 C22 H22 119.0
C23 N1 C24 109.3(3)
C23 N1 C26 124.5(4)
C24 N1 C26 126.2(3)
C23 N2 C25 109.5(3)
C23 N2 C29 125.4(4)
C25 N2 C29 125.1(4)
N2 C23 N1 108.0(3)
N2 C23 H23 126.0
N1 C23 H23 126.0
C25 C24 N1 106.8(3)
C25 C24 C27 130.9(4)
N1 C24 C27 122.2(4)
C24 C25 N2 106.4(3)
C24 C25 C28 131.7(4)
N2 C25 C28 121.8(4)
N1 C26 H26A 109.5
N1 C26 H26B 109.5
H26A C26 H26B 109.5
N1 C26 H26C 109.5
H26A C26 H26C 109.5
H26B C26 H26C 109.5
C24 C27 H27A 109.5
C24 C27 H27B 109.5
H27A C27 H27B 109.5
C24 C27 H27C 109.5
H27A C27 H27C 109.5
H27B C27 H27C 109.5
C25 C28 H28A 109.5
C25 C28 H28B 109.5
H28A C28 H28B 109.5
C25 C28 H28C 109.5
H28A C28 H28C 109.5
H28B C28 H28C 109.5
N2 C29 H29A 109.5
N2 C29 H29B 109.5
H29A C29 H29B 109.5
N2 C29 H29C 109.5
H29A C29 H29C 109.5
H29B C29 H29C 109.5
C30 N3 C31 109.1(3)
C30 N3 C33 124.8(4)
C31 N3 C33 126.1(4)
C30 N4 C32 109.8(3)
C30 N4 C36 124.4(3)
C32 N4 C36 125.4(3)
N4 C30 N3 107.8(3)
N4 C30 H30 126.1
N3 C30 H30 126.1
C32 C31 N3 106.8(3)
C32 C31 C34 131.0(4)
N3 C31 C34 122.1(4)
C31 C32 N4 106.5(4)
C31 C32 C35 131.3(4)
N4 C32 C35 122.2(4)
N3 C33 H33A 109.5
N3 C33 H33B 109.5
H33A C33 H33B 109.5
N3 C33 H33C 109.5
H33A C33 H33C 109.5
H33B C33 H33C 109.5
C31 C34 H34A 109.5
C31 C34 H34B 109.5
H34A C34 H34B 109.5
C31 C34 H34C 109.5
H34A C34 H34C 109.5
H34B C34 H34C 109.5
C32 C35 H35A 109.5
C32 C35 H35B 109.5
H35A C35 H35B 109.5
C32 C35 H35C 109.5
H35A C35 H35C 109.5
H35B C35 H35C 109.5
N4 C36 H36A 109.5
N4 C36 H36B 109.5
H36A C36 H36B 109.5
N4 C36 H36C 109.5
H36A C36 H36C 109.5
H36B C36 H36C 109.5
C38 C37 C41 107.8(4)
C38 C37 H37 126.1
C41 C37 H37 126.1
C39 C38 C37 107.6(4)
C39 C38 H38 126.2
C37 C38 H38 126.2
C40 C39 C38 108.0(4)
C40 C39 H39 126.0
C38 C39 H39 126.0
C41 C40 C39 108.5(4)
C41 C40 H40 125.8
C39 C40 H40 125.8
C40 C41 C37 108.2(4)
C40 C41 H41 125.9
C37 C41 H41 125.9
C42A O1A C44A 115.3(8)
O1A C42A C43B 107.1(11)
O1A C42A H42A 110.3
C43B C42A H42A 110.3
O1A C42A H42B 110.3
C43B C42A H42B 110.3
H42A C42A H42B 108.5
C42A C43B H43A 109.5
C42A C43B H43B 109.5
H43A C43B H43B 109.5
C42A C43B H43C 109.5
H43A C43B H43C 109.5
H43B C43B H43C 109.5
O1A C44A C45A 115.0(9)
O1A C44A H44A 108.5
C45A C44A H44A 108.5
O1A C44A H44B 108.5
C45A C44A H44B 108.5
H44A C44A H44B 107.5
C44A C45A H45A 109.5
C44A C45A H45B 109.5
H45A C45A H45B 109.5
C44A C45A H45C 109.5
H45A C45A H45C 109.5
H45B C45A H45C 109.5
C44B O1B C42B 114.5(19)
O1B C42B C43A 103.3(17)
O1B C42B H42C 111.1
C43A C42B H42C 111.1
O1B C42B H42D 111.1
C43A C42B H42D 111.1
H42C C42B H42D 109.1
C42B C43A H43D 109.5
C42B C43A H43E 109.5
H43D C43A H43E 109.5
C42B C43A H43F 109.5
H43D C43A H43F 109.5
H43E C43A H43F 109.5
O1B C44B C45B 117(2)
O1B C44B H44C 108.0
C45B C44B H44C 108.0
O1B C44B H44D 108.0
C45B C44B H44D 108.0
H44C C44B H44D 107.3
C44B C45B H45D 109.5
C44B C45B H45E 109.5
H45D C45B H45E 109.5
C44B C45B H45F 109.5
H45D C45B H45F 109.5
H45E C45B H45F 109.5

loop_
_geom_bond_atom_site_label_1
_geom_bond_atom_site_label_2
_geom_bond_distance
Hf1 C4 2.248(4)
Hf1 C1 2.260(4)
Hf1 C13 2.320(4)
Hf1 C17 2.463(4)
Hf1 C14 2.472(4)
Hf1 C21 2.551(4)
Hf1 C19 2.556(4)
Hf1 C20 2.564(4)
Hf1 C3 2.572(4)
Hf1 C2 2.580(4)
Hf1 C18 2.585(4)
Hf1 C22 2.586(4)
Ge1 C13 2.030(4)
Ge1 C4 2.089(4)
Ge1 C1 2.100(4)
Si1 C1 1.830(4)
Si1 C9 1.883(5)
Si1 C8 1.885(5)
Si1 C7 1.896(5)
Si2 C4 1.835(4)
Si2 C11 1.845(6)
Si2 C10 1.857(6)
Si2 C12 1.864(6)
C1 C2 1.472(5)
C2 C3 1.390(6)
C2 C5 1.529(6)
C3 C4 1.474(6)
C3 C6 1.520(5)
C5 H5A 0.9800
C5 H5B 0.9800
C5 H5C 0.9800
C6 H6A 0.9800
C6 H6B 0.9800
C6 H6C 0.9800
C7 H7A 0.9800
C7 H7B 0.9800
C7 H7C 0.9800
C8 H8A 0.9800
C8 H8B 0.9800
C8 H8C 0.9800
C9 H9A 0.9800
C9 H9B 0.9800
C9 H9C 0.9800
C10 H10A 0.9800
C10 H10B 0.9800
C10 H10C 0.9800
C11 H11A 0.9800
C11 H11B 0.9800
C11 H11C 0.9800
C12 H12A 0.9800
C12 H12B 0.9800
C12 H12C 0.9800
C13 C14 1.431(6)
C13 C17 1.437(6)
C14 C15 1.401(7)
C14 H14 0.9500
C15 C16 1.404(8)
C15 H15 0.9500
C16 C17 1.394(7)
C16 H16 0.9500
C17 H17 0.9500
C18 C19 1.396(7)
C18 C22 1.425(7)
C18 H18 0.9500
C19 C20 1.415(7)
C19 H19 0.9500
C20 C21 1.410(7)
C20 H20 0.9500
C21 C22 1.377(8)
C21 H21 0.9500
C22 H22 0.9500
N1 C23 1.333(5)
N1 C24 1.390(5)
N1 C26 1.465(5)
N2 C23 1.319(5)
N2 C25 1.398(5)
N2 C29 1.463(5)
C23 H23 0.9500
C24 C25 1.349(6)
C24 C27 1.489(6)
C25 C28 1.483(6)
C26 H26A 0.9800
C26 H26B 0.9800
C26 H26C 0.9800
C27 H27A 0.9800
C27 H27B 0.9800
C27 H27C 0.9800
C28 H28A 0.9800
C28 H28B 0.9800
C28 H28C 0.9800
C29 H29A 0.9800
C29 H29B 0.9800
C29 H29C 0.9800
N3 C30 1.338(5)
N3 C31 1.391(6)
N3 C33 1.464(6)
N4 C30 1.324(5)
N4 C32 1.390(5)
N4 C36 1.464(5)
C30 H30 0.9500
C31 C32 1.354(6)
C31 C34 1.488(6)
C32 C35 1.482(6)
C33 H33A 0.9800
C33 H33B 0.9800
C33 H33C 0.9800
C34 H34A 0.9800
C34 H34B 0.9800
C34 H34C 0.9800
C35 H35A 0.9800
C35 H35B 0.9800
C35 H35C 0.9800
C36 H36A 0.9800
C36 H36B 0.9800
C36 H36C 0.9800
C37 C38 1.411(6)
C37 C41 1.411(6)
C37 H37 0.9500
C38 C39 1.406(6)
C38 H38 0.9500
C39 C40 1.405(6)
C39 H39 0.9500
C40 C41 1.387(6)
C40 H40 0.9500
C41 H41 0.9500
O1A C42A 1.377(14)
O1A C44A 1.426(12)
C42A C43B 1.58(2)
C42A H42A 0.9900
C42A H42B 0.9900
C43B H43A 0.9800
C43B H43B 0.9800
C43B H43C 0.9800
C44A C45A 1.488(16)
C44A H44A 0.9900
C44A H44B 0.9900
C45A H45A 0.9800
C45A H45B 0.9800
C45A H45C 0.9800
O1B C44B 1.34(3)
O1B C42B 1.48(3)
C42B C43A 1.49(3)
C42B H42C 0.9900
C42B H42D 0.9900
C43A H43D 0.9800
C43A H43E 0.9800
C43A H43F 0.9800
C44B C45B 1.43(3)
C44B H44C 0.9900
C44B H44D 0.9900
C45B H45D 0.9800
C45B H45E 0.9800
C45B H45F 0.9800

loop_
_geom_torsion_atom_site_label_1
_geom_torsion_atom_site_label_2
_geom_torsion_atom_site_label_3
_geom_torsion_atom_site_label_4
_geom_torsion
C9 Si1 C1 C2 -47.2(4)
C8 Si1 C1 C2 74.7(4)
C7 Si1 C1 C2 -163.0(3)
C9 Si1 C1 Ge1 82.7(3)
C8 Si1 C1 Ge1 -155.4(2)
C7 Si1 C1 Ge1 -33.1(3)
C9 Si1 C1 Hf1 -172.2(3)
C8 Si1 C1 Hf1 -50.4(4)
C7 Si1 C1 Hf1 72.0(4)
Si1 C1 C2 C3 163.7(3)
Ge1 C1 C2 C3 27.8(4)
Hf1 C1 C2 C3 -49.6(4)
Si1 C1 C2 C5 -20.3(5)
Ge1 C1 C2 C5 -156.1(3)
Hf1 C1 C2 C5 126.5(4)
Si1 C1 C2 Hf1 -146.8(3)
Ge1 C1 C2 Hf1 77.33(17)
C1 C2 C3 C4 0.3(5)
C5 C2 C3 C4 -175.7(4)
Hf1 C2 C3 C4 -43.4(3)
C1 C2 C3 C6 175.5(4)
C5 C2 C3 C6 -0.5(6)
Hf1 C2 C3 C6 131.8(4)
C1 C2 C3 Hf1 43.7(3)
C5 C2 C3 Hf1 -132.3(4)
C2 C3 C4 Si2 -162.5(3)
C6 C3 C4 Si2 22.2(5)
Hf1 C3 C4 Si2 147.9(3)
C2 C3 C4 Ge1 -28.3(4)
C6 C3 C4 Ge1 156.4(3)
Hf1 C3 C4 Ge1 -77.85(15)
C2 C3 C4 Hf1 49.6(4)
C6 C3 C4 Hf1 -125.8(4)
C11 Si2 C4 C3 -81.3(5)
C10 Si2 C4 C3 156.2(5)
C12 Si2 C4 C3 41.8(5)
C11 Si2 C4 Ge1 150.2(4)
C10 Si2 C4 Ge1 27.7(4)
C12 Si2 C4 Ge1 -86.8(4)
C11 Si2 C4 Hf1 45.3(5)
C10 Si2 C4 Hf1 -77.2(5)
C12 Si2 C4 Hf1 168.3(4)
C17 C13 C14 C15 0.4(5)
Ge1 C13 C14 C15 -142.7(3)
Hf1 C13 C14 C15 -73.9(3)
C17 C13 C14 Hf1 74.3(3)
Ge1 C13 C14 Hf1 -68.8(2)
C13 C14 C15 C16 -0.4(5)
Hf1 C14 C15 C16 -63.1(4)
C13 C14 C15 Hf1 62.7(3)
C14 C15 C16 C17 0.2(6)
Hf1 C15 C16 C17 -56.9(3)
C14 C15 C16 Hf1 57.0(3)
C15 C16 C17 C13 0.1(5)
Hf1 C16 C17 C13 -63.1(3)
C15 C16 C17 Hf1 63.2(4)
C14 C13 C17 C16 -0.3(5)
Ge1 C13 C17 C16 143.2(3)
Hf1 C13 C17 C16 74.4(3)
C14 C13 C17 Hf1 -74.7(3)
Ge1 C13 C17 Hf1 68.9(2)
C22 C18 C19 C20 0.9(5)
Hf1 C18 C19 C20 67.6(3)
C22 C18 C19 Hf1 -66.7(3)
C18 C19 C20 C21 -2.0(5)
Hf1 C19 C20 C21 66.4(3)
C18 C19 C20 Hf1 -68.4(3)
C19 C20 C21 C22 2.3(5)
Hf1 C20 C21 C22 68.8(3)
C19 C20 C21 Hf1 -66.5(3)
C20 C21 C22 C18 -1.8(5)
Hf1 C21 C22 C18 66.1(3)
C20 C21 C22 Hf1 -67.9(3)
C19 C18 C22 C21 0.5(5)
Hf1 C18 C22 C21 -65.5(3)
C19 C18 C22 Hf1 66.0(3)
C25 N2 C23 N1 0.0(5)
C29 N2 C23 N1 -179.5(4)
C24 N1 C23 N2 0.2(5)
C26 N1 C23 N2 176.8(4)
C23 N1 C24 C25 -0.3(5)
C26 N1 C24 C25 -176.8(4)
C23 N1 C24 C27 176.0(4)
C26 N1 C24 C27 -0.5(6)
N1 C24 C25 N2 0.3(4)
C27 C24 C25 N2 -175.6(4)
N1 C24 C25 C28 176.4(4)
C27 C24 C25 C28 0.5(8)
C23 N2 C25 C24 -0.2(4)
C29 N2 C25 C24 179.4(4)
C23 N2 C25 C28 -176.8(4)
C29 N2 C25 C28 2.8(6)
C32 N4 C30 N3 0.4(4)
C36 N4 C30 N3 174.3(3)
C31 N3 C30 N4 -0.2(4)
C33 N3 C30 N4 179.3(4)
C30 N3 C31 C32 -0.2(4)
C33 N3 C31 C32 -179.6(4)
C30 N3 C31 C34 -178.2(4)
C33 N3 C31 C34 2.3(6)
N3 C31 C32 N4 0.4(4)
C34 C31 C32 N4 178.3(4)
N3 C31 C32 C35 -178.2(4)
C34 C31 C32 C35 -0.3(8)
C30 N4 C32 C31 -0.5(4)
C36 N4 C32 C31 -174.3(3)
C30 N4 C32 C35 178.2(4)
C36 N4 C32 C35 4.4(6)
C41 C37 C38 C39 0.2(5)
C37 C38 C39 C40 0.0(5)
C38 C39 C40 C41 -0.2(5)
C39 C40 C41 C37 0.3(5)
C38 C37 C41 C40 -0.3(5)
C44A O1A C42A C43B -156.4(11)
C42A O1A C44A C45A -79.3(12)
C44B O1B C42B C43A 74(2)
C42B O1B C44B C45B -179(2)
